data_2011339
loop_
_publ_author_name
'Jeyakanthan, J.'
'Shanmuga Sundara Raj, S.'
'Velmurugan, D.'
'Fun, Hoong-Kun'
'Rajan, T. Joseph'
'Ramakrishnan, V.T.'

_publ_section_title
;
 Two benzoylaminoacridinedione derivatives
;
_journal_issue 9
_journal_name_full 'Acta Crystallographica Section C'
_journal_page_first 1109
_journal_page_last 1112
_journal_paper_doi 10.1107/S0108270199016455
_journal_volume 56
_journal_year 2000
_chemical_formula_moiety 'C20 H20 N2 O3 , H2 O'
_chemical_formula_sum 'C20 H22 N2 O4'
_chemical_formula_weight 354.40
_chemical_name_systematic
;
10-(benzoylamino)-3,4,6,7,9,10-hexahydro-1,8-(2H,5H)-acridinedione (I)
;
_space_group_IT_number 14
_symmetry_cell_setting monoclinic
_symmetry_space_group_name_Hall '-P 2ybc'
_symmetry_space_group_name_H-M 'P 1 21/c 1'
_audit_creation_method SHELXL-97
_cell_angle_alpha 90.00
_cell_angle_beta 91.4970(10)
_cell_angle_gamma 90.00
_cell_formula_units_Z 4
_cell_length_a 11.4056(2)
_cell_length_b 12.25010(10)
_cell_length_c 13.1746(3)
_cell_measurement_reflns_used 6167
_cell_measurement_temperature 293(2)
_cell_measurement_theta_max 28.31
_cell_measurement_theta_min 1.79
_cell_volume 1840.12(5)
_computing_cell_refinement 'SAINT (Siemens, 1996)'
_computing_data_collection 'SMART (Siemens, 1996)'
_computing_data_reduction SAINT
_computing_molecular_graphics 'ZORTEP (Zsolnai, 1997)'
_computing_publication_material 'SHELXL97 and PARST (Nardelli, 1983, 1995)'
_computing_structure_refinement 'SHELXL97 (Sheldrick, 1997)'
_computing_structure_solution 'SHELXS97 (Sheldrick, 1997)'
_diffrn_ambient_temperature 293(2)
_diffrn_detector_area_resol_mean 8.33
_diffrn_measured_fraction_theta_full .930
_diffrn_measured_fraction_theta_max .930
_diffrn_measurement_device_type 'Siemens SMART CCD area detector Diffractometer'
_diffrn_measurement_method '\w scans'
_diffrn_radiation_monochromator graphite
_diffrn_radiation_source 'fine-focus sealed tube'
_diffrn_radiation_type MoK\a
_diffrn_radiation_wavelength .71073
_diffrn_reflns_av_R_equivalents .0322
_diffrn_reflns_av_sigmaI/netI .0403
_diffrn_reflns_limit_h_max 13
_diffrn_reflns_limit_h_min -15
_diffrn_reflns_limit_k_max 16
_diffrn_reflns_limit_k_min -15
_diffrn_reflns_limit_l_max 17
_diffrn_reflns_limit_l_min -15
_diffrn_reflns_number 12199
_diffrn_reflns_theta_full 28.44
_diffrn_reflns_theta_max 28.44
_diffrn_reflns_theta_min 1.79
_diffrn_standards_decay_% 1
_exptl_absorpt_coefficient_mu .090
_exptl_absorpt_correction_type none
_exptl_crystal_colour Yellow
_exptl_crystal_density_diffrn 1.279
_exptl_crystal_density_meas ?
_exptl_crystal_density_method 'not measured'
_exptl_crystal_description slab
_exptl_crystal_F_000 752
_exptl_crystal_size_max .48
_exptl_crystal_size_mid .40
_exptl_crystal_size_min .08
_refine_diff_density_max .521
_refine_diff_density_min -.300
_refine_ls_extinction_method none
_refine_ls_goodness_of_fit_ref 1.025
_refine_ls_hydrogen_treatment constr
_refine_ls_matrix_type full
_refine_ls_number_parameters 243
_refine_ls_number_reflns 4512
_refine_ls_number_restraints 0
_refine_ls_restrained_S_all 1.025
_refine_ls_R_factor_all .0842
_refine_ls_R_factor_gt .0561
_refine_ls_shift/su_max .000
_refine_ls_shift/su_mean .000
_refine_ls_structure_factor_coef Fsqd
_refine_ls_weighting_details 'w = 1/[\s^2^(Fo^2^)+(0.0755P)^2^+0.5302P] where P=(Fo^2^+2Fc^2^)/3'
_refine_ls_weighting_scheme calc
_refine_ls_wR_factor_ref .1670
_reflns_number_gt 3066
_reflns_number_total 4512
_reflns_threshold_expression I>2\s(I)
_cod_data_source_file ka1336.cif
_cod_data_source_block I
_cod_depositor_comments
;
The following automatic conversions were performed:
'_symmetry_cell_setting' value 'Monoclinic' changed to 'monoclinic'
according to '/home/saulius/struct/CIF-dictionaries/cif_core.dic'
dictionary named 'cif_core.dic' version 2.4.1 from 2010-06-29.

Automatic conversion script
Id: cif_fix_enum 1527 2010-12-29 10:47:43Z saulius 

The following automatic conversions were performed:

'_symmetry_cell_setting' value 'Monoclinic' changed to 'monoclinic'
according to /home/saulius/struct/CIF-dictionaries/cif_core.dic
dictionary named 'cif_core.dic' version 2.4.1 from 2010-06-29.

Automatic conversion script
Id: cif_fix_values 1715 2011-07-08 13:25:40Z adriana 

The following automatic conversions were performed:

'_exptl_crystal_density_meas' value 'not measured' was changed to '?'
- the value is perceived as not measured.

Automatic conversion script
Id: cif_fix_values 3008 2015-01-20 13:52:24Z robertas 

The following automatic conversions were performed:

'_refine_ls_weighting_scheme' value 'calc w =
1/[\s^2^(Fo^2^)+(0.0755P)^2^+0.5302P] where P=(Fo^2^+2Fc^2^)/3' was
changed to 'calc'. New tag '_refine_ls_weighting_details' was
created. The value of the new tag was set to 'w =
1/[\s^2^(Fo^2^)+(0.0755P)^2^+0.5302P] where P=(Fo^2^+2Fc^2^)/3'.

Automatic conversion script
Id: cif_fix_values 3143 2015-03-26 13:38:13Z robertas 
;
_cod_original_sg_symbol_H-M 'P 21/c'
_cod_database_code 2011339
_cod_database_fobs_code 2011339

loop_
_symmetry_equiv_pos_as_xyz
'x, y, z'
'-x, y+1/2, -z+1/2'
'-x, -y, -z'
'x, -y-1/2, z-1/2'

loop_
_atom_site_label
_atom_site_fract_x
_atom_site_fract_y
_atom_site_fract_z
_atom_site_U_iso_or_equiv
_atom_site_adp_type
_atom_site_calc_flag
_atom_site_refinement_flags
_atom_site_occupancy
_atom_site_disorder_assembly
_atom_site_disorder_group
_atom_site_type_symbol
O1 1.23695(13) .72286(15) -.12058(14) .0765(5) Uani d . 1 . . O
O2 .94941(15) .44042(15) -.25585(12) .0753(5) Uani d . 1 . . O
O3 .71019(13) .83820(13) -.03779(10) .0628(4) Uani d . 1 . . O
C1 1.16121(17) .75573(17) -.06314(16) .0530(5) Uani d . 1 . . C
C1A 1.05034(15) .69651(15) -.05398(13) .0421(4) Uani d . 1 . . C
C2 1.1774(2) .8579(2) -.0029(2) .0729(7) Uani d . 1 . . C
H2A 1.1501 .9194 -.0434 .088 Uiso calc R 1 . . H
H2B 1.2604 .8684 .0119 .088 Uiso calc R 1 . . H
C3 1.1133(2) .8566(2) .0950(2) .0802(8) Uani d . 1 . . C
H3A 1.1188 .9283 .1258 .096 Uiso calc R 1 . . H
H3B 1.1516 .8052 .1410 .096 Uiso calc R 1 . . H
C4 .98483(18) .82563(18) .08270(17) .0589(5) Uani d . 1 . . C
H4A .9544 .8068 .1485 .071 Uiso calc R 1 . . H
H4B .9408 .8879 .0568 .071 Uiso calc R 1 . . H
C4A .96784(15) .73105(14) .01163(13) .0418(4) Uani d . 1 . . C
C5 .87640(18) .47744(17) -.19661(15) .0539(5) Uani d . 1 . . C
C5A .90911(15) .55826(15) -.12073(13) .0427(4) Uani d . 1 . . C
C6 .7503(2) .4434(2) -.2046(2) .0749(7) Uani d . 1 . . C
H6A .7461 .3694 -.2307 .090 Uiso calc R 1 . . H
H6B .7095 .4905 -.2530 .090 Uiso calc R 1 . . H
C7 .6883(2) .4478(2) -.1055(2) .0771(7) Uani d . 1 . . C
H7A .7173 .3891 -.0622 .093 Uiso calc R 1 . . H
H7B .6052 .4356 -.1183 .093 Uiso calc R 1 . . H
C8 .70433(18) .55438(18) -.05035(18) .0596(5) Uani d . 1 . . C
H8A .6518 .6083 -.0805 .072 Uiso calc R 1 . . H
H8B .6833 .5449 .0200 .072 Uiso calc R 1 . . H
C8A .82820(15) .59571(15) -.05409(13) .0420(4) Uani d . 1 . . C
C9 1.03328(16) .59835(17) -.12132(14) .0485(4) Uani d . 1 . . C
H9A 1.0535 .6172 -.1902 .058 Uiso calc R 1 . . H
H9B 1.0855 .5404 -.0982 .058 Uiso calc R 1 . . H
N10 .85975(12) .67670(13) .01556(11) .0455(4) Uani d . 1 . . N
N11 .77321(13) .71683(13) .08003(11) .0468(4) Uani d . 1 . . N
H11 .7667 .6907 .1402 .056 Uiso calc R 1 . . H
C12 .70035(15) .79687(15) .04634(13) .0448(4) Uani d . 1 . . C
C13 .60590(14) .82915(15) .11858(13) .0421(4) Uani d . 1 . . C
C14 .55390(16) .93074(17) .10426(15) .0503(4) Uani d . 1 . . C
H14 .5800 .9770 .0536 .060 Uiso calc R 1 . . H
C15 .46231(18) .96351(19) .16583(17) .0590(5) Uani d . 1 . . C
H15 .4276 1.0315 .1557 .071 Uiso calc R 1 . . H
C16 .42296(17) .8957(2) .24160(17) .0619(6) Uani d . 1 . . C
H16 .3613 .9176 .2817 .074 Uiso calc R 1 . . H
C17 .47542(19) .7956(2) .25751(18) .0650(6) Uani d . 1 . . C
H17 .4501 .7504 .3092 .078 Uiso calc R 1 . . H
C18 .56660(17) .76214(17) .19593(17) .0551(5) Uani d . 1 . . C
H18 .6014 .6943 .2067 .066 Uiso calc R 1 . . H
O1W .18109(18) .1329(2) .22943(13) .0907(7) Uani d . 1 . . O
HWA .108(3) .113(2) .230(2) .084(9) Uiso d . 1 . . H
HWB .204(3) .152(3) .169(3) .100(10) Uiso d . 1 . . H

loop_
_atom_site_aniso_label
_atom_site_aniso_U_11
_atom_site_aniso_U_22
_atom_site_aniso_U_33
_atom_site_aniso_U_12
_atom_site_aniso_U_13
_atom_site_aniso_U_23
O1 .0532(9) .0927(12) .0853(12) -.0016(8) .0344(8) -.0126(10)
O2 .0673(10) .0932(12) .0659(10) .0120(8) .0077(8) -.0333(9)
O3 .0659(9) .0797(10) .0437(7) .0212(8) .0186(6) .0158(7)
C1 .0469(10) .0619(12) .0509(10) .0031(9) .0133(8) .0060(9)
C1A .0408(9) .0508(10) .0351(8) .0088(7) .0073(6) .0032(7)
C2 .0644(14) .0745(15) .0809(16) -.0154(12) .0201(12) -.0113(13)
C3 .0730(16) .0899(18) .0785(16) -.0181(13) .0203(12) -.0283(15)
C4 .0568(12) .0592(12) .0615(12) .0016(9) .0150(9) -.0142(10)
C4A .0422(9) .0456(9) .0378(8) .0075(7) .0072(7) .0031(7)
C5 .0547(11) .0589(11) .0479(10) .0120(9) -.0010(8) -.0061(9)
C5A .0443(9) .0483(9) .0355(8) .0116(7) .0029(7) .0014(7)
C6 .0633(14) .0833(16) .0777(16) .0006(12) -.0061(12) -.0240(14)
C7 .0605(14) .0816(16) .0895(18) -.0084(12) .0052(12) -.0146(14)
C8 .0459(11) .0681(13) .0653(13) .0023(9) .0097(9) -.0065(11)
C8A .0418(9) .0465(9) .0380(8) .0084(7) .0037(7) .0032(7)
C9 .0433(9) .0632(11) .0394(9) .0117(8) .0091(7) -.0050(8)
N10 .0391(7) .0565(9) .0415(7) .0075(6) .0140(6) -.0053(7)
N11 .0439(8) .0601(9) .0372(7) .0128(7) .0153(6) .0018(7)
C12 .0413(9) .0534(10) .0402(9) .0055(8) .0101(7) .0008(8)
C13 .0338(8) .0518(10) .0411(8) .0031(7) .0076(6) -.0030(8)
C14 .0455(10) .0581(11) .0475(10) .0080(8) .0065(8) .0038(9)
C15 .0489(11) .0645(12) .0639(12) .0166(9) .0073(9) -.0068(10)
C16 .0426(10) .0802(15) .0636(13) .0080(10) .0194(9) -.0093(11)
C17 .0524(12) .0765(14) .0675(13) .0016(10) .0296(10) .0088(11)
C18 .0477(10) .0547(11) .0640(12) .0064(8) .0218(9) .0082(9)
O1W .0780(12) .1477(19) .0473(9) -.0488(13) .0173(8) -.0219(11)

loop_
_atom_type_symbol
_atom_type_description
_atom_type_scat_dispersion_real
_atom_type_scat_dispersion_imag
_atom_type_scat_source
C C .0033 .0016 'International Tables Vol C Tables 4.2.6.8 and 6.1.1.4'
H H .0000 .0000 'International Tables Vol C Tables 4.2.6.8 and 6.1.1.4'
N N .0061 .0033 'International Tables Vol C Tables 4.2.6.8 and 6.1.1.4'
O O .0106 .0060 'International Tables Vol C Tables 4.2.6.8 and 6.1.1.4'

loop_
_geom_angle_atom_site_label_1
_geom_angle_atom_site_label_2
_geom_angle_atom_site_label_3
_geom_angle
_geom_angle_publ_flag
O1 C1 C1A 120.64(19) yes
O1 C1 C2 121.50(19) yes
C1A C1 C2 117.84(17) ?
C4A C1A C1 120.70(17) ?
C4A C1A C9 122.82(16) ?
C1 C1A C9 116.47(15) ?
C1 C2 C3 113.1(2) ?
C1 C2 H2A 109.0 ?
C3 C2 H2A 109.0 ?
C1 C2 H2B 109.0 ?
C3 C2 H2B 109.0 ?
H2A C2 H2B 107.8 ?
C2 C3 C4 113.7(2) ?
C2 C3 H3A 108.8 ?
C4 C3 H3A 108.8 ?
C2 C3 H3B 108.8 ?
C4 C3 H3B 108.8 ?
H3A C3 H3B 107.7 ?
C4A C4 C3 111.61(17) ?
C4A C4 H4A 109.3 ?
C3 C4 H4A 109.3 ?
C4A C4 H4B 109.3 ?
C3 C4 H4B 109.3 ?
H4A C4 H4B 108.0 ?
C1A C4A N10 119.89(16) yes
C1A C4A C4 123.81(17) ?
N10 C4A C4 116.30(15) yes
O2 C5 C5A 121.22(19) yes
O2 C5 C6 120.83(19) yes
C5A C5 C6 117.89(17) ?
C8A C5A C5 120.37(17) ?
C8A C5A C9 123.10(16) ?
C5 C5A C9 116.52(15) ?
C5 C6 C7 113.70(19) ?
C5 C6 H6A 108.8 ?
C7 C6 H6A 108.8 ?
C5 C6 H6B 108.8 ?
C7 C6 H6B 108.8 ?
H6A C6 H6B 107.7 ?
C6 C7 C8 113.4(2) ?
C6 C7 H7A 108.9 ?
C8 C7 H7A 108.9 ?
C6 C7 H7B 108.9 ?
C8 C7 H7B 108.9 ?
H7A C7 H7B 107.7 ?
C8A C8 C7 112.28(17) ?
C8A C8 H8A 109.1 ?
C7 C8 H8A 109.1 ?
C8A C8 H8B 109.1 ?
C7 C8 H8B 109.1 ?
H8A C8 H8B 107.9 ?
C5A C8A N10 119.63(16) yes
C5A C8A C8 123.92(17) ?
N10 C8A C8 116.45(15) yes
C5A C9 C1A 111.50(14) ?
C5A C9 H9A 109.3 ?
C1A C9 H9A 109.3 ?
C5A C9 H9B 109.3 ?
C1A C9 H9B 109.3 ?
H9A C9 H9B 108.0 ?
C8A N10 C4A 121.74(14) yes
C8A N10 N11 118.25(14) yes
C4A N10 N11 119.15(15) yes
C12 N11 N10 119.32(14) yes
C12 N11 H11 120.3 ?
N10 N11 H11 120.3 ?
O3 C12 N11 121.73(16) yes
O3 C12 C13 123.07(16) yes
N11 C12 C13 115.20(15) yes
C14 C13 C18 118.90(16) ?
C14 C13 C12 117.28(16) ?
C18 C13 C12 123.79(16) ?
C13 C14 C15 120.08(19) ?
C13 C14 H14 120.0 ?
C15 C14 H14 120.0 ?
C16 C15 C14 120.54(19) ?
C16 C15 H15 119.7 ?
C14 C15 H15 119.7 ?
C17 C16 C15 119.77(18) ?
C17 C16 H16 120.1 ?
C15 C16 H16 120.1 ?
C16 C17 C18 120.0(2) ?
C16 C17 H17 120.0 ?
C18 C17 H17 120.0 ?
C13 C18 C17 120.71(19) ?
C13 C18 H18 119.6 ?
C17 C18 H18 119.6 ?

loop_
_geom_bond_atom_site_label_1
_geom_bond_atom_site_label_2
_geom_bond_site_symmetry_2
_geom_bond_distance
_geom_bond_publ_flag
O1 C1 . 1.231(2) yes
O2 C5 . 1.242(2) yes
O3 C12 . 1.226(2) yes
C1 C1A . 1.465(3) yes
C1 C2 . 1.491(3) ?
C1A C4A . 1.362(2) yes
C1A C9 . 1.504(3) yes
C2 C3 . 1.499(3) ?
C2 H2A . .9700 ?
C2 H2B . .9700 ?
C3 C4 . 1.518(3) ?
C3 H3A . .9700 ?
C3 H3B . .9700 ?
C4 C4A . 1.499(3) ?
C4 H4A . .9700 ?
C4 H4B . .9700 ?
C4A N10 . 1.403(2) yes
C5 C5A . 1.449(3) yes
C5 C6 . 1.499(3) ?
C5A C8A . 1.369(2) yes
C5A C9 . 1.499(3) yes
C6 C7 . 1.501(4) ?
C6 H6A . .9700 ?
C6 H6B . .9700 ?
C7 C8 . 1.503(3) ?
C7 H7A . .9700 ?
C7 H7B . .9700 ?
C8 C8A . 1.503(3) yes
C8 H8A . .9700 ?
C8 H8B . .9700 ?
C8A N10 . 1.392(2) yes
C9 H9A . .9700 ?
C9 H9B . .9700 ?
N10 N11 . 1.4075(18) yes
N11 C12 . 1.353(2) yes
N11 H11 . .8600 ?
C12 C13 . 1.509(2) ?
C13 C14 . 1.389(3) ?
C13 C18 . 1.392(3) ?
C14 C15 . 1.398(3) ?
C14 H14 . .9300 ?
C15 C16 . 1.383(3) ?
C15 H15 . .9300 ?
C16 C17 . 1.378(3) ?
C16 H16 . .9300 ?
C17 C18 . 1.397(3) ?
C17 H17 . .9300 ?
C18 H18 . .9300 ?

loop_
_geom_hbond_atom_site_label_D
_geom_hbond_atom_site_label_H
_geom_hbond_atom_site_label_A
_geom_hbond_site_symmetry_A
_geom_hbond_distance_DH
_geom_hbond_distance_HA
_geom_hbond_distance_DA
_geom_hbond_angle_DHA
N11 H11 O1W 2_655 .86 1.937 2.750(2) 157.2
C16 H16 O1 4_476 .93 2.593 3.180(3) 121.5
C17 H17 O1 4_476 .93 2.644 3.203(3) 119.2
C18 H18 O1W 2_655 .93 2.705 3.407(3) 132.9
O1W HWA O2 4_466 .87 1.937 2.802(3) 173.9
O1W HWB O3 3_665 .88 2.012 2.864(2) 163.7

loop_
_geom_torsion_atom_site_label_1
_geom_torsion_atom_site_label_2
_geom_torsion_atom_site_label_3
_geom_torsion_atom_site_label_4
_geom_torsion
O1 C1 C1A C4A 178.15(19)
C2 C1 C1A C4A -3.4(3)
O1 C1 C1A C9 -2.7(3)
C2 C1 C1A C9 175.76(19)
O1 C1 C2 C3 -151.0(2)
C1A C1 C2 C3 30.5(3)
C1 C2 C3 C4 -51.0(3)
C2 C3 C4 C4A 43.4(3)
C1 C1A C4A N10 176.68(16)
C9 C1A C4A N10 -2.4(3)
C1 C1A C4A C4 -3.7(3)
C9 C1A C4A C4 177.25(17)
C3 C4 C4A C1A -16.5(3)
C3 C4 C4A N10 163.2(2)
O2 C5 C5A C8A -178.04(19)
C6 C5 C5A C8A 4.6(3)
O2 C5 C5A C9 3.0(3)
C6 C5 C5A C9 -174.36(19)
O2 C5 C6 C7 151.7(2)
C5A C5 C6 C7 -31.0(3)
C5 C6 C7 C8 50.0(3)
C6 C7 C8 C8A -42.0(3)
C5 C5A C8A N10 -177.31(16)
C9 C5A C8A N10 1.6(3)
C5 C5A C8A C8 2.9(3)
C9 C5A C8A C8 -178.24(18)
C7 C8 C8A C5A 16.2(3)
C7 C8 C8A N10 -163.60(19)
C8A C5A C9 C1A -10.1(2)
C5 C5A C9 C1A 168.82(15)
C4A C1A C9 C5A 10.5(2)
C1 C1A C9 C5A -168.61(16)
C5A C8A N10 C4A 8.0(3)
C8 C8A N10 C4A -172.16(17)
C5A C8A N10 N11 177.27(15)
C8 C8A N10 N11 -2.9(2)
C1A C4A N10 C8A -7.6(3)
C4 C4A N10 C8A 172.72(16)
C1A C4A N10 N11 -176.78(15)
C4 C4A N10 N11 3.5(2)
C8A N10 N11 C12 -84.2(2)
C4A N10 N11 C12 85.3(2)
N10 N11 C12 O3 -2.6(3)
N10 N11 C12 C13 176.27(15)
O3 C12 C13 C14 -21.3(3)
N11 C12 C13 C14 159.89(17)
O3 C12 C13 C18 156.9(2)
N11 C12 C13 C18 -21.9(3)
C18 C13 C14 C15 -1.1(3)
C12 C13 C14 C15 177.21(18)
C13 C14 C15 C16 .3(3)
C14 C15 C16 C17 .9(3)
C15 C16 C17 C18 -1.2(4)
C14 C13 C18 C17 .8(3)
C12 C13 C18 C17 -177.4(2)
C16 C17 C18 C13 .4(4)

loop_
_cod_related_entry_id
_cod_related_entry_database
_cod_related_entry_code
1 ChemSpider 21135569
